data_4319569
loop_
_publ_author_name
'Anil J. Elias'
'Brendan Twamley'
'Jean'ne M. Shreeve'

_publ_section_title
;
 Syntheses and Experimental Studies on the Relative Stabilities of Spiro,
 Ansa, and Bridged Derivatives of Cyclic Tetrameric Fluorophosphazene
;
_journal_name_full 'Inorganic Chemistry'
_journal_page_first 2120
_journal_page_last 2126
_journal_paper_doi 10.1021/ic001294s
_journal_volume 40
_journal_year 2001
_chemical_formula_sum 'C3 H6 F6 N4 O2 P4'
_chemical_formula_weight 368.00
_chemical_name_common N4P4F6O(CH3)3O
_chemical_name_systematic
; 
 ? 
;
_space_group_IT_number 62
_symmetry_cell_setting orthorhombic
_symmetry_space_group_name_Hall '-P 2ac 2n'
_symmetry_space_group_name_H-M 'P n m a'
_atom_sites_solution_hydrogens geom
_atom_sites_solution_primary direct
_atom_sites_solution_secondary difmap
_audit_creation_method SHELXL-97
_cell_angle_alpha 90.00
_cell_angle_beta 90.00
_cell_angle_gamma 90.00
_cell_formula_units_Z 4
_cell_length_a 9.40730(10)
_cell_length_b 13.5890(2)
_cell_length_c 9.38060(10)
_cell_measurement_reflns_used 4594
_cell_measurement_temperature 203(2)
_cell_measurement_theta_max 25.00
_cell_measurement_theta_min 2.64
_cell_volume 1199.18(3)
_computing_cell_refinement 'Bruker SMART'
_computing_data_collection 'Bruker SMART'
_computing_data_reduction 'Bruker SHELXTL v. 5.10'
_computing_molecular_graphics 'XP, Bruker SHELXTL v. 5.10'
_computing_publication_material 'XCIF, Bruker SHELXTL v. 5.10'
_computing_structure_refinement 'XL, Bruker SHELXTL v. 5.10'
_computing_structure_solution 'XS, Bruker SHELXTL v. 5.10'
_diffrn_ambient_temperature 203(2)
_diffrn_measured_fraction_theta_full 0.997
_diffrn_measured_fraction_theta_max 0.997
_diffrn_measurement_device_type 'Siemens SMART 1000'
_diffrn_measurement_method \w
_diffrn_radiation_monochromator graphite
_diffrn_radiation_source 'normal-focus sealed tube'
_diffrn_radiation_type MoK\a
_diffrn_radiation_wavelength 0.71073
_diffrn_reflns_av_R_equivalents 0.0425
_diffrn_reflns_av_sigmaI/netI 0.0320
_diffrn_reflns_limit_h_max 11
_diffrn_reflns_limit_h_min -10
_diffrn_reflns_limit_k_max 13
_diffrn_reflns_limit_k_min -16
_diffrn_reflns_limit_l_max 11
_diffrn_reflns_limit_l_min -10
_diffrn_reflns_number 8067
_diffrn_reflns_theta_full 25.00
_diffrn_reflns_theta_max 25.00
_diffrn_reflns_theta_min 2.64
_diffrn_standards_decay_% '< 0.01%'
_diffrn_standards_interval_count 'beginning and end'
_diffrn_standards_number '50 frames remeasured'
_exptl_absorpt_coefficient_mu 0.711
_exptl_absorpt_correction_T_max 0.9653
_exptl_absorpt_correction_T_min 0.7890
_exptl_absorpt_correction_type empirical
_exptl_absorpt_process_details 'SADABS (Sheldrick, 1998)'
_exptl_crystal_colour colorless
_exptl_crystal_density_diffrn 2.038
_exptl_crystal_density_method 'not measured'
_exptl_crystal_description plate
_exptl_crystal_F_000 728
_exptl_crystal_size_max 0.35
_exptl_crystal_size_mid 0.35
_exptl_crystal_size_min 0.05
_refine_diff_density_max 0.768
_refine_diff_density_min -0.545
_refine_diff_density_rms 0.134
_refine_ls_extinction_method none
_refine_ls_goodness_of_fit_ref 1.143
_refine_ls_hydrogen_treatment mixed
_refine_ls_matrix_type full
_refine_ls_number_parameters 91
_refine_ls_number_reflns 1101
_refine_ls_number_restraints 0
_refine_ls_restrained_S_all 1.143
_refine_ls_R_factor_all 0.0731
_refine_ls_R_factor_gt 0.0656
_refine_ls_shift/su_max 0.000
_refine_ls_shift/su_mean 0.000
_refine_ls_structure_factor_coef Fsqd
_refine_ls_weighting_details 'calc w=1/[\s^2^(Fo^2^)+(0.1049P)^2^+1.2130P] where P=(Fo^2^+2Fc^2^)/3'
_refine_ls_weighting_scheme calc
_refine_ls_wR_factor_gt 0.1702
_refine_ls_wR_factor_ref 0.1764
_reflns_number_gt 966
_reflns_number_total 1101
_reflns_threshold_expression >2sigma(I)
_cod_data_source_file ic001294s_2.cif
_cod_data_source_block bt121
_cod_depositor_comments
;
The following automatic conversions were performed:

'_symmetry_cell_setting' value 'Orthorhombic' changed to
'orthorhombic' according to the built-in table from CIF Core
dictionary named 'cif_core.dic' version 2.4.1 from
2010-06-29.

'_exptl_absorpt_correction_type' value 'Empirical'
changed to 'empirical' according to the built-in table from CIF Core
dictionary named 'cif_core.dic' version 2.4.1 from 2010-06-29.

Automatic conversion script
Id: cif_fix_values 1646 2011-03-28 12:23:43Z adriana 
;
_cod_database_code 4319569

loop_
_symmetry_equiv_pos_as_xyz
'x, y, z'
'-x+1/2, -y, z+1/2'
'-x, y+1/2, -z'
'x+1/2, -y+1/2, -z+1/2'
'-x, -y, -z'
'x-1/2, y, -z-1/2'
'x, -y-1/2, z'
'-x-1/2, y-1/2, z-1/2'

loop_
_atom_site_label
_atom_site_type_symbol
_atom_site_fract_x
_atom_site_fract_y
_atom_site_fract_z
_atom_site_U_iso_or_equiv
_atom_site_adp_type
_atom_site_occupancy
_atom_site_symmetry_multiplicity
_atom_site_calc_flag
_atom_site_refinement_flags
_atom_site_disorder_assembly
_atom_site_disorder_group
P1 P 0.17719(13) 0.35216(8) 0.44720(10) 0.0453(4) Uani 1 1 d . . .
P2 P -0.00302(11) 0.35496(8) 0.69255(10) 0.0453(4) Uani 1 1 d . . .
N1 N 0.0566(5) 0.3869(3) 0.5493(4) 0.0718(14) Uani 1 1 d . . .
N2 N 0.2491(5) 0.2500 0.4687(4) 0.0410(11) Uani 1 2 d S . .
N3 N 0.0146(5) 0.2500 0.7521(5) 0.0484(12) Uani 1 2 d S . .
O1 O 0.1171(4) 0.3680(2) 0.2946(3) 0.0578(9) Uani 1 1 d . . .
F3 F 0.3001(4) 0.4254(2) 0.4582(3) 0.0921(12) Uani 1 1 d . . .
F2 F 0.0448(3) 0.4245(2) 0.8099(3) 0.0678(9) Uani 1 1 d . . .
F1 F -0.1604(3) 0.3827(3) 0.6907(3) 0.0835(11) Uani 1 1 d . . .
C1 C 0.2005(6) 0.3447(4) 0.1676(5) 0.0664(14) Uani 1 1 d . . .
H1A H 0.3011 0.3395 0.1937 0.080 Uiso 1 1 calc R . .
H1B H 0.1910 0.3983 0.0983 0.080 Uiso 1 1 calc R . .
C2 C 0.1534(7) 0.2500 0.0998(6) 0.0635(19) Uani 1 2 d S . .
H2A H 0.1867 0.2500 0.0009 0.076 Uiso 1 2 calc SR . .
H2B H 0.0493 0.2500 0.0971 0.076 Uiso 1 2 calc SR . .

loop_
_atom_site_aniso_label
_atom_site_aniso_U_11
_atom_site_aniso_U_22
_atom_site_aniso_U_33
_atom_site_aniso_U_23
_atom_site_aniso_U_13
_atom_site_aniso_U_12
P1 0.0717(8) 0.0396(7) 0.0245(6) 0.0045(4) 0.0012(4) -0.0090(5)
P2 0.0460(7) 0.0609(8) 0.0289(7) -0.0146(4) -0.0035(4) 0.0128(5)
N1 0.118(4) 0.056(2) 0.041(2) 0.0053(17) 0.016(2) 0.037(2)
N2 0.042(2) 0.061(3) 0.020(2) 0.000 -0.0006(17) 0.000
N3 0.058(3) 0.066(3) 0.020(2) 0.000 -0.0025(19) 0.000
O1 0.086(2) 0.061(2) 0.0267(15) 0.0112(13) -0.0002(14) 0.0102(16)
F3 0.136(3) 0.080(2) 0.0602(19) 0.0059(14) -0.0055(16) -0.065(2)
F2 0.0663(16) 0.087(2) 0.0504(16) -0.0352(13) -0.0060(11) 0.0036(14)
F1 0.0531(17) 0.104(3) 0.094(2) -0.0329(18) -0.0185(14) 0.0250(16)
C1 0.087(3) 0.086(4) 0.026(2) 0.016(2) 0.010(2) -0.007(3)
C2 0.068(4) 0.108(6) 0.015(2) 0.000 0.000(2) 0.000

loop_
_atom_type_symbol
_atom_type_description
_atom_type_scat_dispersion_real
_atom_type_scat_dispersion_imag
_atom_type_scat_source
C C 0.0033 0.0016 'International Tables Vol C Tables 4.2.6.8 and 6.1.1.4'
H H 0.0000 0.0000 'International Tables Vol C Tables 4.2.6.8 and 6.1.1.4'
N N 0.0061 0.0033 'International Tables Vol C Tables 4.2.6.8 and 6.1.1.4'
F F 0.0171 0.0103 'International Tables Vol C Tables 4.2.6.8 and 6.1.1.4'
P P 0.1023 0.0942 'International Tables Vol C Tables 4.2.6.8 and 6.1.1.4'
O O 0.0106 0.0060 'International Tables Vol C Tables 4.2.6.8 and 6.1.1.4'

loop_
_geom_angle_atom_site_label_1
_geom_angle_atom_site_label_2
_geom_angle_atom_site_label_3
_geom_angle
_geom_angle_site_symmetry_1
_geom_angle_site_symmetry_3
_geom_angle_publ_flag
F3 P1 O1 104.28(18) . . ?
F3 P1 N1 108.2(2) . . ?
O1 P1 N1 105.0(2) . . ?
F3 P1 N2 104.1(2) . . ?
O1 P1 N2 113.65(19) . . ?
N1 P1 N2 120.4(2) . . ?
F2 P2 N1 110.8(2) . . ?
F2 P2 F1 98.16(17) . . ?
N1 P2 F1 106.1(2) . . ?
F2 P2 N3 106.3(2) . . ?
N1 P2 N3 123.0(2) . . ?
F1 P2 N3 109.7(3) . . ?
P2 N1 P1 136.6(3) . . ?
P1 N2 P1 126.1(3) 7_565 . ?
P2 N3 P2 135.6(3) 7_565 . ?
C1 O1 P1 121.7(3) . . ?
O1 C1 C2 111.9(4) . . ?
C1 C2 C1 117.9(5) . 7_565 ?

loop_
_geom_bond_atom_site_label_1
_geom_bond_atom_site_label_2
_geom_bond_distance
_geom_bond_site_symmetry_2
_geom_bond_publ_flag
P1 F3 1.529(3) . ?
P1 O1 1.554(3) . ?
P1 N1 1.557(4) . ?
P1 N2 1.558(2) . ?
P2 F2 1.519(3) . ?
P2 N1 1.520(4) . ?
P2 F1 1.528(3) . ?
P2 N3 1.541(2) . ?
N2 P1 1.558(2) 7_565 ?
N3 P2 1.541(2) 7_565 ?
O1 C1 1.462(6) . ?
C1 C2 1.502(6) . ?
C2 C1 1.502(6) 7_565 ?

loop_
_geom_torsion_atom_site_label_1
_geom_torsion_atom_site_label_2
_geom_torsion_atom_site_label_3
_geom_torsion_atom_site_label_4
_geom_torsion
_geom_torsion_site_symmetry_1
_geom_torsion_site_symmetry_2
_geom_torsion_site_symmetry_3
_geom_torsion_site_symmetry_4
_geom_torsion_publ_flag
F2 P2 N1 P1 104.5(5) . . . . ?
F1 P2 N1 P1 -150.0(5) . . . . ?
N3 P2 N1 P1 -22.8(6) . . . . ?
F3 P1 N1 P2 -105.9(5) . . . . ?
O1 P1 N1 P2 143.2(5) . . . . ?
N2 P1 N1 P2 13.5(6) . . . . ?
F3 P1 N2 P1 -171.0(3) . . . 7_565 ?
O1 P1 N2 P1 -58.2(4) . . . 7_565 ?
N1 P1 N2 P1 67.6(4) . . . 7_565 ?
F2 P2 N3 P2 -175.4(4) . . . 7_565 ?
N1 P2 N3 P2 -46.2(6) . . . 7_565 ?
F1 P2 N3 P2 79.5(5) . . . 7_565 ?
F3 P1 O1 C1 65.7(4) . . . . ?
N1 P1 O1 C1 179.4(4) . . . . ?
N2 P1 O1 C1 -47.0(4) . . . . ?
P1 O1 C1 C2 103.4(4) . . . . ?
O1 C1 C2 C1 -77.7(7) . . . 7_565 ?
